data_7702171
loop_
_publ_author_name
'Benmansour, Samia'
'P\'erez-Herr\'aez, Irene'
'Cerezo-Navarrete, Christian'
'L\'opez-Mart\'inez, Gustavo'
'Mart\'inez Hern\'andez, Cristian'
'G\'omez-Garc\'ia, Carlos J'

_publ_section_title
;
 Solvent-modulation of the structure and dimensionality in
 lanthanoid-anilato coordination polymers.
;
_journal_issue 19
_journal_name_full 'Dalton transactions (Cambridge, England : 2003)'
_journal_page_first 6729
_journal_page_last 6741
_journal_paper_doi 10.1039/c8dt00143j
_journal_volume 47
_journal_year 2018
_chemical_formula_moiety C24H18O18Er2Cl6N6,4.0(CH3NO)2.0(H2O)
_chemical_formula_sum 'C14 H17 Cl3 Er N5 O12'
_chemical_formula_weight 720.93
_space_group_crystal_system monoclinic
_space_group_IT_number 14
_space_group_name_Hall '-P 2ybc'
_space_group_name_H-M_alt 'P 1 21/c 1'
_atom_sites_solution_hydrogens mixed
_audit_creation_method SHELXL-2014/7
_audit_update_record
;
2018-03-12 deposited with the CCDC.
2018-04-16 downloaded from the CCDC.
;
_cell_angle_alpha 90
_cell_angle_beta 114.803(5)
_cell_angle_gamma 90
_cell_formula_units_Z 4
_cell_length_a 15.1269(6)
_cell_length_b 12.5708(3)
_cell_length_c 13.6461(5)
_cell_measurement_reflns_used 3140
_cell_measurement_temperature 120(2)
_cell_measurement_theta_max 24.9010
_cell_measurement_theta_min 3.6570
_cell_volume 2355.54(17)
_computing_data_collection 'CrysAlisPro 1.171.38.41q (Rigaku OD, 2015)'
_computing_molecular_graphics 'Ortep for Windows (Farrugia, 2012)'
_computing_publication_material 'WinGX publication routines (Farrugia, 2012)'
_computing_structure_refinement 'SHELXL-2014/7 (Sheldrick, 2014)'
_computing_structure_solution 'SHELXT-2014 (Sheldrick, 2014)'
_diffrn_ambient_temperature 120(2)
_diffrn_measured_fraction_theta_full 0.998
_diffrn_measured_fraction_theta_max 0.998
_diffrn_measurement_device_type 'SuperNova, Single source at offset, Sapphire3'
_diffrn_measurement_method '\w scans'
_diffrn_radiation_type MoK\a
_diffrn_radiation_wavelength 0.71073
_diffrn_reflns_av_R_equivalents 0.0371
_diffrn_reflns_av_unetI/netI 0.0629
_diffrn_reflns_Laue_measured_fraction_full 0.998
_diffrn_reflns_Laue_measured_fraction_max 0.998
_diffrn_reflns_limit_h_max 17
_diffrn_reflns_limit_h_min -18
_diffrn_reflns_limit_k_max 14
_diffrn_reflns_limit_k_min -14
_diffrn_reflns_limit_l_max 16
_diffrn_reflns_limit_l_min -12
_diffrn_reflns_number 9092
_diffrn_reflns_point_group_measured_fraction_full 0.998
_diffrn_reflns_point_group_measured_fraction_max 0.998
_diffrn_reflns_theta_full 25.000
_diffrn_reflns_theta_max 25.029
_diffrn_reflns_theta_min 3.241
_diffrn_source 'micro-focus sealed X-ray tube'
_exptl_absorpt_coefficient_mu 3.973
_exptl_absorpt_correction_T_max 1.00000
_exptl_absorpt_correction_T_min 0.89896
_exptl_absorpt_correction_type multi-scan
_exptl_absorpt_process_details
;
CrysAlisPro 1.171.38.41q (Rigaku Oxford Diffraction, 2015)
Empirical absorption correction using spherical harmonics,
 implemented in SCALE3 ABSPACK scaling algorithm.
;
_exptl_crystal_colour Red
_exptl_crystal_density_diffrn 2.033
_exptl_crystal_description Plate
_exptl_crystal_F_000 1404
_exptl_crystal_preparation 'Magnetic properties'
_exptl_crystal_size_max 0.070
_exptl_crystal_size_mid 0.020
_exptl_crystal_size_min 0.020
_refine_diff_density_max 1.191
_refine_diff_density_min -0.833
_refine_diff_density_rms 0.162
_refine_ls_extinction_method none
_refine_ls_goodness_of_fit_ref 1.045
_refine_ls_hydrogen_treatment mixed
_refine_ls_matrix_type full
_refine_ls_number_parameters 324
_refine_ls_number_reflns 4154
_refine_ls_number_restraints 15
_refine_ls_restrained_S_all 1.043
_refine_ls_R_factor_all 0.0494
_refine_ls_R_factor_gt 0.0341
_refine_ls_shift/su_max 0.001
_refine_ls_shift/su_mean 0.000
_refine_ls_structure_factor_coef Fsqd
_refine_ls_weighting_details 'w=1/[\s^2^(Fo^2^)+(0.0192P)^2^+0.1543P] where P=(Fo^2^+2Fc^2^)/3'
_refine_ls_weighting_scheme calc
_refine_ls_wR_factor_gt 0.0590
_refine_ls_wR_factor_ref 0.0657
_reflns_Friedel_coverage 0.000
_reflns_number_gt 3384
_reflns_number_total 4154
_reflns_threshold_expression 'I > 2\s(I)'
_cod_data_source_file c8dt00143j2.cif
_cod_data_source_block shelx_Sam_CC84
_cod_original_cell_volume 2355.54(16)
_cod_original_sg_symbol_H-M 'P 21/c'
_cod_database_code 7702171
_shelx_shelxl_version_number 2014/7
_shelx_space_group_comment
;
The symmetry employed for this shelxl refinement is uniquely defined
by the following loop, which should always be used as a source of
symmetry information in preference to the above space-group names.
They are only intended as comments.
;
_shelx_estimated_absorpt_t_min 0.768
_shelx_estimated_absorpt_t_max 0.925

loop_
_space_group_symop_operation_xyz
'x, y, z'
'-x, y+1/2, -z+1/2'
'-x, -y, -z'
'x, -y-1/2, z-1/2'

loop_
_atom_site_label
_atom_site_type_symbol
_atom_site_fract_x
_atom_site_fract_y
_atom_site_fract_z
_atom_site_U_iso_or_equiv
_atom_site_adp_type
_atom_site_occupancy
_atom_site_site_symmetry_order
_atom_site_calc_flag
_atom_site_refinement_flags_posn
_atom_site_refinement_flags_adp
Er1 Er 0.30885(2) 0.44311(2) 0.16001(2) 0.00884(8) Uani 1 1 d . .
O1F O 0.2310(3) 0.3267(3) 0.0120(3) 0.0164(9) Uani 1 1 d . .
O11F O 0.3297(3) 0.2749(3) 0.2378(3) 0.0138(8) Uani 1 1 d . .
O21F O 0.2888(3) 0.6236(3) 0.2155(3) 0.0254(10) Uani 1 1 d . .
O2 O 0.3705(2) 0.5652(3) 0.0729(3) 0.0122(8) Uani 1 1 d . .
O3 O 0.4272(2) 0.3693(3) 0.1030(3) 0.0117(8) Uani 1 1 d . .
O12 O 0.1566(2) 0.4082(3) 0.1582(3) 0.0111(8) Uani 1 1 d . .
O13 O 0.1802(2) 0.5316(3) 0.0162(3) 0.0151(9) Uani 1 1 d . .
O22 O 0.3236(2) 0.4558(3) 0.3451(3) 0.0115(8) Uani 1 1 d . .
O23 O 0.4690(2) 0.4765(3) 0.2909(3) 0.0122(8) Uani 1 1 d . .
C1F C 0.2448(4) 0.2733(4) -0.0574(4) 0.0164(13) Uani 1 1 d . .
H1F H 0.3102 0.2576 -0.0448 0.020 Uiso 1 1 calc R U
N1F N 0.1755(3) 0.2375(4) -0.1463(3) 0.0210(12) Uani 1 1 d . .
H1F1 H 0.1142 0.2506 -0.1604 0.025 Uiso 1 1 calc R U
H1F2 H 0.1901 0.2002 -0.1921 0.025 Uiso 1 1 calc R U
C11F C 0.3829(4) 0.1967(4) 0.2567(4) 0.0153(13) Uani 1 1 d . .
H11F H 0.3659 0.1360 0.2865 0.018 Uiso 1 1 calc R U
N11F N 0.4611(3) 0.1907(4) 0.2387(3) 0.0242(12) Uani 1 1 d . .
H11A H 0.4790 0.2455 0.2110 0.029 Uiso 1 1 calc R U
H11B H 0.4959 0.1320 0.2542 0.029 Uiso 1 1 calc R U
C21F C 0.2808(5) 0.7103(5) 0.1662(5) 0.0383(18) Uani 1 1 d . .
H21F H 0.2846 0.7073 0.0986 0.046 Uiso 1 1 calc R U
N21F N 0.2679(5) 0.8025(4) 0.1989(5) 0.063(2) Uani 1 1 d . .
H21A H 0.2639 0.8091 0.2611 0.075 Uiso 1 1 calc R U
H21B H 0.2631 0.8591 0.1590 0.075 Uiso 1 1 calc R U
C1 C 0.4698(4) 0.6102(4) -0.0143(4) 0.0112(12) Uani 1 1 d . .
Cl1 Cl 0.43307(10) 0.74264(10) -0.03162(11) 0.0193(3) Uani 1 1 d . .
C2 C 0.4314(4) 0.5410(4) 0.0364(4) 0.0104(12) Uani 1 1 d . .
C3 C 0.4644(4) 0.4239(4) 0.0534(4) 0.0107(12) Uani 1 1 d . .
C11 C -0.0139(4) 0.4292(4) 0.0757(4) 0.0119(12) Uani 1 1 d . .
Cl11 Cl -0.03425(10) 0.34851(11) 0.16651(10) 0.0198(3) Uani 1 1 d . .
C12 C 0.0798(4) 0.4473(4) 0.0863(4) 0.0092(11) Uani 1 1 d . U
C13 C 0.0948(4) 0.5206(4) 0.0042(4) 0.0107(12) Uani 1 1 d . .
C21 C 0.4176(4) 0.4942(4) 0.5281(4) 0.0127(12) Uani 1 1 d . .
Cl21 Cl 0.31691(10) 0.48796(11) 0.55810(10) 0.0173(3) Uani 1 1 d . .
C22 C 0.4032(4) 0.4781(4) 0.4204(4) 0.0092(11) Uani 1 1 d . .
C23 C 0.4909(4) 0.4867(4) 0.3913(4) 0.0098(11) Uani 1 1 d . U
O100 O 0.9762(3) 0.1786(3) 0.3205(3) 0.0301(11) Uani 1 1 d . .
C100 C 0.9464(6) 0.1178(6) 0.2469(6) 0.049(2) Uani 1 1 d . .
H100 H 0.9970 0.0935 0.2286 0.059 Uiso 1 1 calc R U
N100 N 0.8685(5) 0.0786(5) 0.1891(5) 0.067(2) Uani 1 1 d . .
H10A H 0.8160 0.0951 0.1982 0.080 Uiso 1 1 calc R U
H10B H 0.8646 0.0337 0.1379 0.080 Uiso 1 1 calc R U
O200 O 0.1123(4) 0.4553(4) 0.6169(4) 0.0482(13) Uani 1 1 d . .
C200 C 0.0936(5) 0.3707(6) 0.5668(5) 0.0414(19) Uani 1 1 d . .
H200 H 0.1369 0.3126 0.5964 0.050 Uiso 1 1 calc R U
N200 N 0.0167(4) 0.3560(4) 0.4742(4) 0.0375(15) Uani 1 1 d . .
H20A H -0.0245 0.4085 0.4450 0.045 Uiso 1 1 calc R U
H20B H 0.0069 0.2938 0.4418 0.045 Uiso 1 1 calc R U
O1W O 0.2498(3) 0.5131(4) 0.8279(4) 0.0378(12) Uani 1 1 d D .
H1AW H 0.227(3) 0.526(5) 0.875(3) 0.05(2) Uiso 1 1 d D .
H1BW H 0.204(3) 0.487(5) 0.771(2) 0.04(2) Uiso 1 1 d D .

loop_
_atom_site_aniso_label
_atom_site_aniso_U_11
_atom_site_aniso_U_22
_atom_site_aniso_U_33
_atom_site_aniso_U_23
_atom_site_aniso_U_13
_atom_site_aniso_U_12
Er1 0.00731(13) 0.01106(13) 0.00775(13) -0.00004(10) 0.00276(11) -0.00024(12)
O1F 0.016(2) 0.021(2) 0.012(2) -0.0106(17) 0.0058(18) -0.0050(19)
O11F 0.013(2) 0.0107(19) 0.017(2) 0.0058(16) 0.0047(18) 0.0081(18)
O21F 0.038(3) 0.017(2) 0.022(2) 0.0022(18) 0.013(2) 0.009(2)
O2 0.010(2) 0.0120(19) 0.015(2) 0.0045(16) 0.0054(18) 0.0024(18)
O3 0.013(2) 0.0101(19) 0.0128(19) 0.0036(16) 0.0068(18) 0.0014(17)
O12 0.0083(19) 0.0129(19) 0.0106(19) 0.0011(15) 0.0026(17) 0.0014(17)
O13 0.0062(19) 0.021(2) 0.015(2) 0.0073(17) 0.0018(18) -0.0021(18)
O22 0.0089(19) 0.015(2) 0.0115(19) -0.0017(16) 0.0054(17) -0.0027(18)
O23 0.011(2) 0.0160(19) 0.0096(19) -0.0013(16) 0.0040(17) -0.0046(18)
C1F 0.015(3) 0.013(3) 0.018(3) 0.004(3) 0.004(3) -0.001(3)
N1F 0.016(3) 0.030(3) 0.015(3) -0.010(2) 0.004(2) 0.003(2)
C11F 0.019(3) 0.021(3) 0.006(3) 0.000(2) 0.005(3) 0.000(3)
N11F 0.031(3) 0.017(3) 0.024(3) 0.015(2) 0.010(3) 0.012(3)
C21F 0.036(4) 0.029(4) 0.037(4) -0.011(3) 0.003(4) 0.005(4)
N21F 0.111(6) 0.029(4) 0.048(4) 0.005(3) 0.034(4) 0.013(4)
C1 0.007(3) 0.012(3) 0.012(3) -0.004(2) 0.001(2) 0.000(2)
Cl1 0.0241(8) 0.0105(7) 0.0296(8) 0.0042(6) 0.0173(7) 0.0042(7)
C2 0.009(3) 0.014(3) 0.007(3) -0.002(2) 0.002(2) -0.002(3)
C3 0.005(3) 0.013(3) 0.007(3) 0.000(2) -0.004(2) -0.002(3)
C11 0.015(3) 0.010(3) 0.013(3) 0.004(2) 0.008(3) 0.000(3)
Cl11 0.0124(7) 0.0264(8) 0.0192(7) 0.0134(6) 0.0053(6) -0.0007(7)
C12 0.0093(12) 0.0091(12) 0.0092(12) -0.0002(4) 0.0038(6) 0.0001(4)
C13 0.012(3) 0.009(3) 0.009(3) 0.000(2) 0.003(2) -0.004(3)
C21 0.010(3) 0.013(3) 0.018(3) -0.003(2) 0.008(3) 0.000(3)
Cl21 0.0103(7) 0.0284(8) 0.0149(7) -0.0029(6) 0.0069(6) -0.0017(7)
C22 0.008(3) 0.007(3) 0.013(3) 0.002(2) 0.006(3) 0.004(2)
C23 0.0098(12) 0.0096(12) 0.0099(12) -0.0001(4) 0.0040(6) 0.0001(4)
O100 0.038(3) 0.025(2) 0.023(2) -0.004(2) 0.009(2) -0.013(2)
C100 0.055(6) 0.033(4) 0.043(5) 0.024(4) 0.004(5) -0.009(4)
N100 0.068(5) 0.060(5) 0.040(4) 0.018(3) -0.009(4) -0.031(4)
O200 0.053(3) 0.042(3) 0.033(3) -0.010(2) 0.002(3) 0.017(3)
C200 0.049(5) 0.043(5) 0.037(4) 0.004(4) 0.023(4) 0.014(4)
N200 0.052(4) 0.028(3) 0.038(4) -0.004(3) 0.025(3) 0.004(3)
O1W 0.029(3) 0.057(3) 0.026(3) -0.003(3) 0.010(3) -0.009(3)

loop_
_atom_type_symbol
_atom_type_description
_atom_type_scat_dispersion_real
_atom_type_scat_dispersion_imag
_atom_type_scat_source
C C 0.0033 0.0016 'International Tables Vol C Tables 4.2.6.8 and 6.1.1.4'
H H 0.0000 0.0000 'International Tables Vol C Tables 4.2.6.8 and 6.1.1.4'
N N 0.0061 0.0033 'International Tables Vol C Tables 4.2.6.8 and 6.1.1.4'
O O 0.0106 0.0060 'International Tables Vol C Tables 4.2.6.8 and 6.1.1.4'
Cl Cl 0.1484 0.1585 'International Tables Vol C Tables 4.2.6.8 and 6.1.1.4'
Er Er -0.2586 4.9576 'International Tables Vol C Tables 4.2.6.8 and 6.1.1.4'

loop_
_geom_angle_atom_site_label_1
_geom_angle_atom_site_label_2
_geom_angle_atom_site_label_3
_geom_angle
_geom_angle_site_symmetry_1
_geom_angle_site_symmetry_3
O11F Er1 O12 77.22(12) . .
O11F Er1 O2 144.50(12) . .
O12 Er1 O2 135.50(12) . .
O11F Er1 O23 85.22(12) . .
O12 Er1 O23 137.23(11) . .
O2 Er1 O23 76.67(11) . .
O11F Er1 O1F 75.62(12) . .
O12 Er1 O1F 74.92(11) . .
O2 Er1 O1F 97.60(11) . .
O23 Er1 O1F 137.56(12) . .
O11F Er1 O13 135.05(12) . .
O12 Er1 O13 67.50(11) . .
O2 Er1 O13 68.90(11) . .
O23 Er1 O13 139.72(12) . .
O1F Er1 O13 69.13(12) . .
O11F Er1 O3 79.67(11) . .
O12 Er1 O3 141.75(11) . .
O2 Er1 O3 65.49(11) . .
O23 Er1 O3 69.46(11) . .
O1F Er1 O3 70.03(11) . .
O13 Er1 O3 111.94(11) . .
O11F Er1 O22 69.65(11) . .
O12 Er1 O22 71.65(11) . .
O2 Er1 O22 126.42(11) . .
O23 Er1 O22 65.69(11) . .
O1F Er1 O22 135.91(11) . .
O13 Er1 O22 120.62(11) . .
O3 Er1 O22 126.78(11) . .
O11F Er1 O21F 135.30(12) . .
O12 Er1 O21F 85.83(13) . .
O2 Er1 O21F 71.34(12) . .
O23 Er1 O21F 79.82(13) . .
O1F Er1 O21F 138.90(13) . .
O13 Er1 O21F 70.00(12) . .
O3 Er1 O21F 131.28(12) . .
O22 Er1 O21F 65.78(11) . .
C1F O1F Er1 142.9(4) . .
C11F O11F Er1 140.8(3) . .
C21F O21F Er1 129.3(4) . .
C2 O2 Er1 123.6(3) . .
C3 O3 Er1 121.8(3) . .
C12 O12 Er1 121.1(3) . .
C13 O13 Er1 120.2(3) . .
C22 O22 Er1 120.3(3) . .
C23 O23 Er1 123.4(3) . .
O1F C1F N1F 124.4(5) . .
O1F C1F H1F 117.8 . .
N1F C1F H1F 117.8 . .
C1F N1F H1F1 120.0 . .
C1F N1F H1F2 120.0 . .
H1F1 N1F H1F2 120.0 . .
O11F C11F N11F 124.8(5) . .
O11F C11F H11F 117.6 . .
N11F C11F H11F 117.6 . .
C11F N11F H11A 120.0 . .
C11F N11F H11B 120.0 . .
H11A N11F H11B 120.0 . .
O21F C21F N21F 126.2(7) . .
O21F C21F H21F 116.9 . .
N21F C21F H21F 116.9 . .
C21F N21F H21A 120.0 . .
C21F N21F H21B 120.0 . .
H21A N21F H21B 120.0 . .
C3 C1 C2 121.4(5) 3_665 .
C3 C1 Cl1 119.0(4) 3_665 .
C2 C1 Cl1 119.5(4) . .
O2 C2 C1 125.4(5) . .
O2 C2 C3 114.7(4) . .
C1 C2 C3 119.9(4) . .
O3 C3 C1 126.9(5) . 3_665
O3 C3 C2 114.4(4) . .
C1 C3 C2 118.7(5) 3_665 .
C12 C11 C13 122.0(4) . 3_565
C12 C11 Cl11 120.4(4) . .
C13 C11 Cl11 117.5(4) 3_565 .
O12 C12 C11 125.8(5) . .
O12 C12 C13 115.5(4) . .
C11 C12 C13 118.7(5) . .
O13 C13 C11 125.0(5) . 3_565
O13 C13 C12 115.7(5) . .
C11 C13 C12 119.2(4) 3_565 .
C23 C21 C22 121.4(5) 3_666 .
C23 C21 Cl21 120.4(4) 3_666 .
C22 C21 Cl21 118.2(4) . .
O22 C22 C21 124.6(5) . .
O22 C22 C23 116.3(4) . .
C21 C22 C23 119.1(5) . .
O23 C23 C21 126.5(5) . 3_666
O23 C23 C22 114.0(4) . .
C21 C23 C22 119.4(4) 3_666 .
O100 C100 N100 136.9(9) . .
O100 C100 H100 111.5 . .
N100 C100 H100 111.5 . .
C100 N100 H10A 120.0 . .
C100 N100 H10B 120.0 . .
H10A N100 H10B 120.0 . .
O200 C200 N200 123.8(7) . .
O200 C200 H200 118.1 . .
N200 C200 H200 118.1 . .
C200 N200 H20A 120.0 . .
C200 N200 H20B 120.0 . .
H20A N200 H20B 120.0 . .
H1AW O1W H1BW 108.5(17) . .

loop_
_geom_bond_atom_site_label_1
_geom_bond_atom_site_label_2
_geom_bond_distance
_geom_bond_site_symmetry_2
Er1 O11F 2.327(3) .
Er1 O12 2.335(3) .
Er1 O2 2.360(3) .
Er1 O23 2.368(3) .
Er1 O1F 2.369(3) .
Er1 O13 2.381(3) .
Er1 O3 2.416(3) .
Er1 O22 2.446(3) .
Er1 O21F 2.450(4) .
O1F C1F 1.248(6) .
O11F C11F 1.227(6) .
O21F C21F 1.260(7) .
O2 C2 1.255(6) .
O3 C3 1.252(6) .
O12 C12 1.264(6) .
O13 C13 1.241(6) .
O22 C22 1.244(6) .
O23 C23 1.275(5) .
C1F N1F 1.306(6) .
C1F H1F 0.9500 .
N1F H1F1 0.8800 .
N1F H1F2 0.8800 .
C11F N11F 1.308(6) .
C11F H11F 0.9500 .
N11F H11A 0.8800 .
N11F H11B 0.8800 .
C21F N21F 1.286(7) .
C21F H21F 0.9500 .
N21F H21A 0.8800 .
N21F H21B 0.8800 .
C1 C3 1.379(7) 3_665
C1 C2 1.382(7) .
C1 Cl1 1.740(5) .
C2 C3 1.541(7) .
C3 C1 1.379(7) 3_665
C11 C12 1.381(7) .
C11 C13 1.402(7) 3_565
C11 Cl11 1.727(5) .
C12 C13 1.538(6) .
C13 C11 1.402(7) 3_565
C21 C23 1.381(7) 3_666
C21 C22 1.406(7) .
C21 Cl21 1.737(5) .
C22 C23 1.539(7) .
C23 C21 1.381(7) 3_666
O100 C100 1.189(8) .
C100 N100 1.214(8) .
C100 H100 0.9500 .
N100 H10A 0.8800 .
N100 H10B 0.8800 .
O200 C200 1.231(7) .
C200 N200 1.323(8) .
C200 H200 0.9500 .
N200 H20A 0.8800 .
N200 H20B 0.8800 .
O1W H1AW 0.859(10) .
O1W H1BW 0.863(10) .
